data_4340582
loop_
_publ_author_name
'Filatre-Furcate, Agathe'
'Bellec, Nathalie'
'Jeannin, Olivier'
'Auban-Senzier, Pascale'
'Fourmigu\'e, Marc'
'Vacher, Antoine'
'Lorcy, Dominique'

_publ_section_title
;
 Radical or not radical: compared structures of metal (m = ni, au)
 bis-dithiolene complexes with a thiazole backbone.
;
_journal_issue 16
_journal_name_full 'Inorganic chemistry'
_journal_page_first 8681
_journal_page_last 8690
_journal_paper_doi 10.1021/ic501293z
_journal_volume 53
_journal_year 2014
_chemical_formula_moiety '2(C24 H20 P), C10 H10 N2 Ni S8 '
_chemical_formula_sum 'C58 H50 N2 Ni P2 S8'
_chemical_formula_weight 1152.13
_chemical_name_common '[PPh4]2[Ni(Et-thiazdt)2]'
_chemical_name_systematic
; 
 ? 
;
_space_group_IT_number 2
_symmetry_cell_setting triclinic
_symmetry_space_group_name_Hall '-P 1'
_symmetry_space_group_name_H-M 'P -1'
_atom_sites_solution_hydrogens geom
_atom_sites_solution_primary direct
_atom_sites_solution_secondary difmap
_audit_creation_method SHELXL-97
_cell_angle_alpha 98.28(2)
_cell_angle_beta 96.835(19)
_cell_angle_gamma 99.802(18)
_cell_formula_units_Z 1
_cell_length_a 7.4923(15)
_cell_length_b 12.525(3)
_cell_length_c 14.916(4)
_cell_measurement_reflns_used 5478
_cell_measurement_temperature 298(2)
_cell_measurement_theta_max 27.49
_cell_measurement_theta_min 3.51
_cell_volume 1350.1(6)
_computing_cell_refinement 'Dirax/lsq (Duisenberg & Schreurs, 1989-2000)'
_computing_data_collection 'Collect (Bruker AXS BV, 1997-2004)'
_computing_data_reduction 'EvalCCD (Duisenberg & Schreurs 1990-2000)'
_computing_molecular_graphics 'Ortep-3 for Windows (Farrugia, 1997)'
_computing_publication_material 'WinGX publication routines (Farrugia, 1999)'
_computing_structure_refinement 'SHELXL-97 (Sheldrick, 1997)'
_computing_structure_solution 'SIR92 (Altomare et al., 1993)'
_diffrn_ambient_temperature 298(2)
_diffrn_detector_area_resol_mean 9
_diffrn_measured_fraction_theta_full 0.998
_diffrn_measured_fraction_theta_max 0.998
_diffrn_measurement_device '95mm CCD camera on \k-goniostat'
_diffrn_measurement_device_type KappaCCD
_diffrn_measurement_method CCD
_diffrn_radiation_monochromator 'horizonally mounted graphite crystal'
_diffrn_radiation_source 'fine-focus sealed tube'
_diffrn_radiation_type MoK\a
_diffrn_radiation_wavelength 0.71073
_diffrn_reflns_av_R_equivalents 0.0427
_diffrn_reflns_av_sigmaI/netI 0.0302
_diffrn_reflns_limit_h_max 9
_diffrn_reflns_limit_h_min -9
_diffrn_reflns_limit_k_max 16
_diffrn_reflns_limit_k_min -16
_diffrn_reflns_limit_l_max 19
_diffrn_reflns_limit_l_min -19
_diffrn_reflns_number 30652
_diffrn_reflns_theta_full 27.50
_diffrn_reflns_theta_max 27.50
_diffrn_reflns_theta_min 3.52
_exptl_absorpt_coefficient_mu 0.769
_exptl_absorpt_correction_T_max 0.926
_exptl_absorpt_correction_T_min 0.884
_exptl_absorpt_correction_type multi-scan
_exptl_absorpt_process_details
;
  [Sheldrick, G.M. (2002). SADABS Bruker AXS Inc., Madison, Wisconsin, USA]
;
_exptl_crystal_colour black
_exptl_crystal_density_diffrn 1.417
_exptl_crystal_density_method 'not measured'
_exptl_crystal_description prism
_exptl_crystal_F_000 598
_exptl_crystal_size_max 0.16
_exptl_crystal_size_mid 0.14
_exptl_crystal_size_min 0.10
_refine_diff_density_max 0.417
_refine_diff_density_min -0.254
_refine_diff_density_rms 0.058
_refine_ls_extinction_method none
_refine_ls_goodness_of_fit_ref 1.071
_refine_ls_hydrogen_treatment constr
_refine_ls_matrix_type full
_refine_ls_number_parameters 323
_refine_ls_number_reflns 6204
_refine_ls_number_restraints 0
_refine_ls_restrained_S_all 1.071
_refine_ls_R_factor_all 0.0613
_refine_ls_R_factor_gt 0.0385
_refine_ls_shift/su_max 0.001
_refine_ls_shift/su_mean 0.000
_refine_ls_structure_factor_coef Fsqd
_refine_ls_weighting_details 'calc w=1/[\s^2^(Fo^2^)+(0.0343P)^2^+0.7393P] where P=(Fo^2^+2Fc^2^)/3'
_refine_ls_weighting_scheme calc
_refine_ls_wR_factor_gt 0.0805
_refine_ls_wR_factor_ref 0.0907
_reflns_number_gt 4711
_reflns_number_total 6204
_reflns_threshold_expression >2sigma(I)
_cod_data_source_file ic501293z_si_001.cif
_cod_data_source_block dianion
_cod_depositor_comments 'Adding full bibliography for 4340582--4340584.cif.'
_cod_original_cell_volume 1350.0(5)
_cod_original_sg_symbol_H-M P-1
_cod_database_code 4340582

loop_
_symmetry_equiv_pos_as_xyz
'x, y, z'
'-x, -y, -z'

loop_
_atom_site_label
_atom_site_type_symbol
_atom_site_fract_x
_atom_site_fract_y
_atom_site_fract_z
_atom_site_U_iso_or_equiv
_atom_site_adp_type
_atom_site_occupancy
_atom_site_symmetry_multiplicity
_atom_site_calc_flag
_atom_site_refinement_flags
C1 C 0.2507(3) -0.10920(18) 0.88620(15) 0.0356(5) Uani 1 1 d .
C2 C 0.2838(3) -0.19042(19) 0.72622(16) 0.0404(5) Uani 1 1 d .
C3 C 0.1102(3) -0.10460(17) 0.82336(14) 0.0324(4) Uani 1 1 d .
C4 C -0.0133(4) -0.1576(2) 0.65587(16) 0.0491(6) Uani 1 1 d .
H4A H -0.1322 -0.1667 0.6764 0.059 Uiso 1 1 calc R
H4B H -0.0123 -0.2218 0.6112 0.059 Uiso 1 1 calc R
C5 C 0.0127(5) -0.0579(3) 0.6109(2) 0.0743(9) Uani 1 1 d .
H5A H 0.0158 0.0063 0.6553 0.112 Uiso 1 1 calc R
H5B H -0.0869 -0.0644 0.5624 0.112 Uiso 1 1 calc R
H5C H 0.1260 -0.0515 0.5863 0.112 Uiso 1 1 calc R
C6 C 0.1556(3) 0.36925(18) 0.65148(15) 0.0364(5) Uani 1 1 d .
C7 C 0.2526(4) 0.2892(2) 0.62076(18) 0.0513(6) Uani 1 1 d .
H7 H 0.2600 0.2305 0.6519 0.062 Uiso 1 1 calc R
C8 C 0.3378(4) 0.2967(2) 0.54403(19) 0.0566(7) Uani 1 1 d .
H8 H 0.4016 0.2428 0.5232 0.068 Uiso 1 1 calc R
C9 C 0.3279(4) 0.3843(3) 0.49834(18) 0.0567(7) Uani 1 1 d .
H9 H 0.3832 0.3887 0.4460 0.068 Uiso 1 1 calc R
C10 C 0.2371(4) 0.4644(2) 0.52995(19) 0.0561(7) Uani 1 1 d .
H10 H 0.2333 0.5239 0.4995 0.067 Uiso 1 1 calc R
C11 C 0.1502(3) 0.4584(2) 0.60692(17) 0.0460(6) Uani 1 1 d .
H11 H 0.0894 0.5136 0.6282 0.055 Uiso 1 1 calc R
C12 C -0.0499(3) 0.47183(18) 0.78724(16) 0.0376(5) Uani 1 1 d .
C13 C -0.2070(4) 0.4888(2) 0.73507(19) 0.0531(6) Uani 1 1 d .
H13 H -0.2634 0.4379 0.6836 0.064 Uiso 1 1 calc R
C14 C -0.2787(4) 0.5820(3) 0.7603(2) 0.0646(8) Uani 1 1 d .
H14 H -0.3824 0.5941 0.7252 0.078 Uiso 1 1 calc R
C15 C -0.1965(5) 0.6564(2) 0.8370(3) 0.0689(9) Uani 1 1 d .
H15 H -0.2447 0.7189 0.8535 0.083 Uiso 1 1 calc R
C16 C -0.0445(5) 0.6395(2) 0.8893(3) 0.0725(9) Uani 1 1 d .
H16 H 0.0094 0.6901 0.9414 0.087 Uiso 1 1 calc R
C17 C 0.0296(4) 0.5470(2) 0.8648(2) 0.0565(7) Uani 1 1 d .
H17 H 0.1328 0.5356 0.9006 0.068 Uiso 1 1 calc R
C18 C 0.2134(3) 0.32972(18) 0.83558(15) 0.0356(5) Uani 1 1 d .
C19 C 0.3769(3) 0.40727(19) 0.85515(17) 0.0432(5) Uani 1 1 d .
H19 H 0.3893 0.4687 0.8264 0.052 Uiso 1 1 calc R
C20 C 0.5196(3) 0.3931(2) 0.91691(18) 0.0478(6) Uani 1 1 d .
H20 H 0.6283 0.4447 0.9297 0.057 Uiso 1 1 calc R
C21 C 0.5004(4) 0.3020(2) 0.95953(19) 0.0528(6) Uani 1 1 d .
H21 H 0.5961 0.2928 1.0017 0.063 Uiso 1 1 calc R
C22 C 0.3409(4) 0.2245(2) 0.94018(19) 0.0549(7) Uani 1 1 d .
H22 H 0.3300 0.1631 0.9689 0.066 Uiso 1 1 calc R
C23 C 0.1961(3) 0.2375(2) 0.87804(17) 0.0442(6) Uani 1 1 d .
H23 H 0.0886 0.1850 0.8649 0.053 Uiso 1 1 calc R
C24 C -0.1472(3) 0.23791(17) 0.71702(16) 0.0361(5) Uani 1 1 d .
C25 C -0.2462(3) 0.1994(2) 0.78327(18) 0.0456(6) Uani 1 1 d .
H25 H -0.2130 0.2319 0.8445 0.055 Uiso 1 1 calc R
C26 C -0.3940(4) 0.1127(2) 0.7577(2) 0.0552(7) Uani 1 1 d .
H26 H -0.4590 0.0860 0.8018 0.066 Uiso 1 1 calc R
C27 C -0.4437(4) 0.0666(2) 0.6673(2) 0.0629(8) Uani 1 1 d .
H27 H -0.5413 0.0075 0.6503 0.076 Uiso 1 1 calc R
C28 C -0.3506(4) 0.1069(2) 0.6011(2) 0.0648(8) Uani 1 1 d .
H28 H -0.3882 0.0763 0.5398 0.078 Uiso 1 1 calc R
C29 C -0.2014(4) 0.1926(2) 0.62556(18) 0.0501(6) Uani 1 1 d .
H29 H -0.1383 0.2195 0.5809 0.060 Uiso 1 1 calc R
N1 N 0.1278(3) -0.15127(15) 0.73384(12) 0.0361(4) Uani 1 1 d .
P1 P 0.04153(8) 0.35191(5) 0.74954(4) 0.03322(13) Uani 1 1 d .
S1 S 0.25429(8) -0.06681(5) 1.00248(4) 0.04047(14) Uani 1 1 d .
S2 S 0.41479(8) -0.16880(6) 0.83328(4) 0.04586(16) Uani 1 1 d .
S3 S 0.35065(11) -0.24760(6) 0.62899(5) 0.0602(2) Uani 1 1 d .
S4 S -0.07816(7) -0.04931(5) 0.85105(4) 0.03703(13) Uani 1 1 d .
Ni1 Ni 0.0000 0.0000 1.0000 0.02985(10) Uani 1 2 d S

loop_
_atom_site_aniso_label
_atom_site_aniso_U_11
_atom_site_aniso_U_22
_atom_site_aniso_U_33
_atom_site_aniso_U_23
_atom_site_aniso_U_13
_atom_site_aniso_U_12
C1 0.0353(11) 0.0412(12) 0.0347(11) 0.0061(9) 0.0122(9) 0.0152(9)
C2 0.0492(13) 0.0369(12) 0.0388(12) 0.0048(10) 0.0146(10) 0.0140(10)
C3 0.0363(11) 0.0333(11) 0.0310(11) 0.0064(9) 0.0120(9) 0.0102(9)
C4 0.0518(15) 0.0604(16) 0.0329(12) -0.0003(11) 0.0015(11) 0.0145(12)
C5 0.079(2) 0.088(2) 0.0607(19) 0.0306(17) -0.0026(16) 0.0226(19)
C6 0.0365(11) 0.0387(12) 0.0339(11) 0.0063(9) 0.0081(9) 0.0050(9)
C7 0.0574(16) 0.0532(15) 0.0517(15) 0.0143(12) 0.0188(13) 0.0214(13)
C8 0.0549(16) 0.0630(17) 0.0550(16) 0.0005(14) 0.0205(13) 0.0185(13)
C9 0.0500(15) 0.0755(19) 0.0428(14) 0.0067(13) 0.0174(12) 0.0022(14)
C10 0.0637(17) 0.0616(17) 0.0494(15) 0.0234(13) 0.0195(13) 0.0102(14)
C11 0.0495(14) 0.0456(14) 0.0474(14) 0.0138(11) 0.0147(11) 0.0118(11)
C12 0.0402(12) 0.0337(11) 0.0428(13) 0.0098(10) 0.0148(10) 0.0091(9)
C13 0.0554(16) 0.0640(17) 0.0482(15) 0.0143(13) 0.0138(12) 0.0263(13)
C14 0.0689(19) 0.073(2) 0.075(2) 0.0385(17) 0.0307(16) 0.0404(17)
C15 0.075(2) 0.0402(15) 0.107(3) 0.0216(17) 0.047(2) 0.0248(15)
C16 0.068(2) 0.0435(16) 0.098(3) -0.0173(16) 0.0231(18) 0.0039(14)
C17 0.0489(15) 0.0476(15) 0.0672(18) -0.0086(13) 0.0077(13) 0.0088(12)
C18 0.0370(11) 0.0345(11) 0.0359(11) 0.0069(9) 0.0054(9) 0.0075(9)
C19 0.0406(12) 0.0384(12) 0.0511(14) 0.0142(11) 0.0046(11) 0.0050(10)
C20 0.0369(12) 0.0520(15) 0.0515(15) 0.0086(12) 0.0028(11) 0.0029(11)
C21 0.0483(15) 0.0601(17) 0.0505(15) 0.0150(13) -0.0031(12) 0.0137(13)
C22 0.0587(16) 0.0501(15) 0.0601(17) 0.0257(13) 0.0042(13) 0.0115(13)
C23 0.0428(13) 0.0398(13) 0.0495(14) 0.0116(11) 0.0037(11) 0.0047(10)
C24 0.0360(11) 0.0318(11) 0.0407(12) 0.0067(9) 0.0050(9) 0.0068(9)
C25 0.0417(13) 0.0498(14) 0.0444(14) 0.0091(11) 0.0058(11) 0.0052(11)
C26 0.0432(14) 0.0565(16) 0.0681(19) 0.0247(14) 0.0088(13) 0.0029(12)
C27 0.0489(16) 0.0502(16) 0.080(2) 0.0053(15) -0.0032(15) -0.0053(13)
C28 0.0598(18) 0.0623(18) 0.0560(17) -0.0099(14) -0.0055(14) -0.0070(14)
C29 0.0484(14) 0.0527(15) 0.0445(14) 0.0013(12) 0.0066(11) 0.0026(12)
N1 0.0413(10) 0.0370(10) 0.0317(10) 0.0050(8) 0.0091(8) 0.0105(8)
P1 0.0351(3) 0.0315(3) 0.0336(3) 0.0054(2) 0.0063(2) 0.0069(2)
S1 0.0388(3) 0.0568(4) 0.0317(3) 0.0073(2) 0.0076(2) 0.0240(3)
S2 0.0439(3) 0.0619(4) 0.0410(3) 0.0102(3) 0.0144(3) 0.0287(3)
S3 0.0780(5) 0.0624(4) 0.0465(4) -0.0017(3) 0.0264(3) 0.0285(4)
S4 0.0326(3) 0.0426(3) 0.0371(3) 0.0027(2) 0.0049(2) 0.0140(2)
Ni1 0.02954(19) 0.0310(2) 0.0321(2) 0.00669(15) 0.00974(15) 0.00955(15)

loop_
_atom_type_symbol
_atom_type_description
_atom_type_scat_dispersion_real
_atom_type_scat_dispersion_imag
_atom_type_scat_source
C C 0.0033 0.0016 'International Tables Vol C Tables 4.2.6.8 and 6.1.1.4'
H H 0.0000 0.0000 'International Tables Vol C Tables 4.2.6.8 and 6.1.1.4'
N N 0.0061 0.0033 'International Tables Vol C Tables 4.2.6.8 and 6.1.1.4'
P P 0.1023 0.0942 'International Tables Vol C Tables 4.2.6.8 and 6.1.1.4'
S S 0.1246 0.1234 'International Tables Vol C Tables 4.2.6.8 and 6.1.1.4'
Ni Ni 0.3393 1.1124 'International Tables Vol C Tables 4.2.6.8 and 6.1.1.4'
Au Au -2.0133 8.8022 'International Tables Vol C Tables 4.2.6.8 and 6.1.1.4'

loop_
_geom_angle_atom_site_label_1
_geom_angle_atom_site_label_2
_geom_angle_atom_site_label_3
_geom_angle
_geom_angle_site_symmetry_1
_geom_angle_site_symmetry_3
C3 C1 S1 122.63(16) . .
C3 C1 S2 109.92(16) . .
S1 C1 S2 127.38(13) . .
N1 C2 S3 127.09(19) . .
N1 C2 S2 109.18(16) . .
S3 C2 S2 123.70(14) . .
C1 C3 N1 113.56(18) . .
C1 C3 S4 122.74(16) . .
N1 C3 S4 123.68(16) . .
N1 C4 C5 112.8(2) . .
N1 C4 H4A 109.0 . .
C5 C4 H4A 109.0 . .
N1 C4 H4B 109.0 . .
C5 C4 H4B 109.0 . .
H4A C4 H4B 107.8 . .
C4 C5 H5A 109.5 . .
C4 C5 H5B 109.5 . .
H5A C5 H5B 109.5 . .
C4 C5 H5C 109.5 . .
H5A C5 H5C 109.5 . .
H5B C5 H5C 109.5 . .
C11 C6 C7 119.8(2) . .
C11 C6 P1 122.44(18) . .
C7 C6 P1 117.77(18) . .
C8 C7 C6 120.1(2) . .
C8 C7 H7 119.9 . .
C6 C7 H7 119.9 . .
C9 C8 C7 119.9(3) . .
C9 C8 H8 120.1 . .
C7 C8 H8 120.1 . .
C10 C9 C8 120.0(2) . .
C10 C9 H9 120.0 . .
C8 C9 H9 120.0 . .
C9 C10 C11 121.1(3) . .
C9 C10 H10 119.5 . .
C11 C10 H10 119.5 . .
C6 C11 C10 119.1(2) . .
C6 C11 H11 120.5 . .
C10 C11 H11 120.5 . .
C17 C12 C13 119.4(2) . .
C17 C12 P1 122.62(19) . .
C13 C12 P1 118.02(19) . .
C14 C13 C12 119.8(3) . .
C14 C13 H13 120.1 . .
C12 C13 H13 120.1 . .
C15 C14 C13 120.0(3) . .
C15 C14 H14 120.0 . .
C13 C14 H14 120.0 . .
C16 C15 C14 120.6(3) . .
C16 C15 H15 119.7 . .
C14 C15 H15 119.7 . .
C15 C16 C17 120.2(3) . .
C15 C16 H16 119.9 . .
C17 C16 H16 119.9 . .
C12 C17 C16 120.1(3) . .
C12 C17 H17 120.0 . .
C16 C17 H17 120.0 . .
C23 C18 C19 119.6(2) . .
C23 C18 P1 123.53(17) . .
C19 C18 P1 116.71(17) . .
C20 C19 C18 120.3(2) . .
C20 C19 H19 119.8 . .
C18 C19 H19 119.8 . .
C19 C20 C21 119.6(2) . .
C19 C20 H20 120.2 . .
C21 C20 H20 120.2 . .
C22 C21 C20 120.6(2) . .
C22 C21 H21 119.7 . .
C20 C21 H21 119.7 . .
C21 C22 C23 120.4(2) . .
C21 C22 H22 119.8 . .
C23 C22 H22 119.8 . .
C22 C23 C18 119.4(2) . .
C22 C23 H23 120.3 . .
C18 C23 H23 120.3 . .
C29 C24 C25 120.0(2) . .
C29 C24 P1 119.89(18) . .
C25 C24 P1 120.03(18) . .
C26 C25 C24 119.9(2) . .
C26 C25 H25 120.0 . .
C24 C25 H25 120.0 . .
C27 C26 C25 119.6(3) . .
C27 C26 H26 120.2 . .
C25 C26 H26 120.2 . .
C26 C27 C28 120.7(3) . .
C26 C27 H27 119.6 . .
C28 C27 H27 119.6 . .
C27 C28 C29 120.4(3) . .
C27 C28 H28 119.8 . .
C29 C28 H28 119.8 . .
C24 C29 C28 119.3(3) . .
C24 C29 H29 120.3 . .
C28 C29 H29 120.3 . .
C2 N1 C3 114.91(19) . .
C2 N1 C4 122.93(19) . .
C3 N1 C4 122.15(19) . .
C18 P1 C24 113.15(10) . .
C18 P1 C12 111.38(11) . .
C24 P1 C12 107.61(10) . .
C18 P1 C6 105.26(11) . .
C24 P1 C6 108.60(11) . .
C12 P1 C6 110.83(11) . .
C1 S1 Ni1 100.30(8) . .
C2 S2 C1 92.39(11) . .
C3 S4 Ni1 100.29(8) . .
S4 Ni1 S4 180.00(3) . 2_557
S4 Ni1 S1 86.19(3) . 2_557
S4 Ni1 S1 93.81(3) 2_557 2_557
S4 Ni1 S1 93.81(3) . .
S4 Ni1 S1 86.19(3) 2_557 .
S1 Ni1 S1 180.00(3) 2_557 .

loop_
_geom_bond_atom_site_label_1
_geom_bond_atom_site_label_2
_geom_bond_distance
_geom_bond_site_symmetry_2
C1 C3 1.338(3) .
C1 S1 1.735(2) .
C1 S2 1.751(2) .
C2 N1 1.353(3) .
C2 S3 1.692(2) .
C2 S2 1.732(3) .
C3 N1 1.409(3) .
C3 S4 1.741(2) .
C4 N1 1.459(3) .
C4 C5 1.495(4) .
C4 H4A 0.9700 .
C4 H4B 0.9700 .
C5 H5A 0.9600 .
C5 H5B 0.9600 .
C5 H5C 0.9600 .
C6 C11 1.383(3) .
C6 C7 1.392(3) .
C6 P1 1.801(2) .
C7 C8 1.382(4) .
C7 H7 0.9300 .
C8 C9 1.380(4) .
C8 H8 0.9300 .
C9 C10 1.366(4) .
C9 H9 0.9300 .
C10 C11 1.390(4) .
C10 H10 0.9300 .
C11 H11 0.9300 .
C12 C17 1.382(4) .
C12 C13 1.397(3) .
C12 P1 1.800(2) .
C13 C14 1.388(4) .
C13 H13 0.9300 .
C14 C15 1.373(5) .
C14 H14 0.9300 .
C15 C16 1.366(5) .
C15 H15 0.9300 .
C16 C17 1.390(4) .
C16 H16 0.9300 .
C17 H17 0.9300 .
C18 C23 1.390(3) .
C18 C19 1.399(3) .
C18 P1 1.793(2) .
C19 C20 1.379(3) .
C19 H19 0.9300 .
C20 C21 1.379(4) .
C20 H20 0.9300 .
C21 C22 1.377(4) .
C21 H21 0.9300 .
C22 C23 1.388(3) .
C22 H22 0.9300 .
C23 H23 0.9300 .
C24 C29 1.384(3) .
C24 C25 1.396(3) .
C24 P1 1.795(2) .
C25 C26 1.386(4) .
C25 H25 0.9300 .
C26 C27 1.369(4) .
C26 H26 0.9300 .
C27 C28 1.379(4) .
C27 H27 0.9300 .
C28 C29 1.384(4) .
C28 H28 0.9300 .
C29 H29 0.9300 .
S1 Ni1 2.2060(7) .
S4 Ni1 2.1983(8) .
Ni1 S4 2.1983(8) 2_557
Ni1 S1 2.2060(7) 2_557

loop_
_geom_torsion_atom_site_label_1
_geom_torsion_atom_site_label_2
_geom_torsion_atom_site_label_3
_geom_torsion_atom_site_label_4
_geom_torsion
_geom_torsion_site_symmetry_4
S1 C1 C3 N1 -175.06(16) .
S2 C1 C3 N1 2.1(2) .
S1 C1 C3 S4 3.3(3) .
S2 C1 C3 S4 -179.55(12) .
C11 C6 C7 C8 -2.3(4) .
P1 C6 C7 C8 178.0(2) .
C6 C7 C8 C9 0.6(4) .
C7 C8 C9 C10 1.2(4) .
C8 C9 C10 C11 -1.3(4) .
C7 C6 C11 C10 2.2(4) .
P1 C6 C11 C10 -178.1(2) .
C9 C10 C11 C6 -0.4(4) .
C17 C12 C13 C14 1.6(4) .
P1 C12 C13 C14 -178.1(2) .
C12 C13 C14 C15 -0.8(4) .
C13 C14 C15 C16 -0.2(5) .
C14 C15 C16 C17 0.6(5) .
C13 C12 C17 C16 -1.3(4) .
P1 C12 C17 C16 178.4(2) .
C15 C16 C17 C12 0.2(5) .
C23 C18 C19 C20 -0.7(4) .
P1 C18 C19 C20 -176.56(19) .
C18 C19 C20 C21 -0.1(4) .
C19 C20 C21 C22 0.7(4) .
C20 C21 C22 C23 -0.6(4) .
C21 C22 C23 C18 -0.2(4) .
C19 C18 C23 C22 0.8(4) .
P1 C18 C23 C22 176.4(2) .
C29 C24 C25 C26 2.8(4) .
P1 C24 C25 C26 178.79(19) .
C24 C25 C26 C27 -1.1(4) .
C25 C26 C27 C28 -1.3(4) .
C26 C27 C28 C29 2.0(5) .
C25 C24 C29 C28 -2.0(4) .
P1 C24 C29 C28 -178.1(2) .
C27 C28 C29 C24 -0.3(4) .
S3 C2 N1 C3 -177.98(17) .
S2 C2 N1 C3 -0.1(2) .
S3 C2 N1 C4 2.7(3) .
S2 C2 N1 C4 -179.52(18) .
C1 C3 N1 C2 -1.3(3) .
S4 C3 N1 C2 -179.66(16) .
C1 C3 N1 C4 178.1(2) .
S4 C3 N1 C4 -0.3(3) .
C5 C4 N1 C2 -91.6(3) .
C5 C4 N1 C3 89.0(3) .
C23 C18 P1 C24 -4.7(2) .
C19 C18 P1 C24 170.96(18) .
C23 C18 P1 C12 116.6(2) .
C19 C18 P1 C12 -67.7(2) .
C23 C18 P1 C6 -123.2(2) .
C19 C18 P1 C6 52.5(2) .
C29 C24 P1 C18 -127.5(2) .
C25 C24 P1 C18 56.5(2) .
C29 C24 P1 C12 109.0(2) .
C25 C24 P1 C12 -67.0(2) .
C29 C24 P1 C6 -11.0(2) .
C25 C24 P1 C6 172.95(19) .
C17 C12 P1 C18 11.7(3) .
C13 C12 P1 C18 -168.68(19) .
C17 C12 P1 C24 136.2(2) .
C13 C12 P1 C24 -44.1(2) .
C17 C12 P1 C6 -105.1(2) .
C13 C12 P1 C6 74.5(2) .
C11 C6 P1 C18 -127.8(2) .
C7 C6 P1 C18 52.0(2) .
C11 C6 P1 C24 110.8(2) .
C7 C6 P1 C24 -69.5(2) .
C11 C6 P1 C12 -7.2(2) .
C7 C6 P1 C12 172.49(19) .
C3 C1 S1 Ni1 -5.1(2) .
S2 C1 S1 Ni1 178.32(14) .
N1 C2 S2 C1 1.12(18) .
S3 C2 S2 C1 179.03(17) .
C3 C1 S2 C2 -1.85(18) .
S1 C1 S2 C2 175.13(17) .
C1 C3 S4 Ni1 0.5(2) .
N1 C3 S4 Ni1 178.74(16) .
C3 S4 Ni1 S1 177.14(7) 2_557
C3 S4 Ni1 S1 -2.86(7) .
C1 S1 Ni1 S4 4.04(8) .
C1 S1 Ni1 S4 -175.96(8) 2_557
